data_7238971
loop_
_publ_author_name
'Huang, Xiao-Jun'
'Wang, Lei'
'Shao, Meng'
'Hu, Shu-Zhi'
'Jiang, Ren-Wang'
'Yao, Xin-Sheng'
'Li, Yao-Lan'
'Yin, Zhi-Qi'
'Wang, Ying'
'Ye, Wen-Cai'

_publ_section_title
;
 Oleonin, the first secoiridoid with 1\a-configuration from Ligustrum
 lucidum
;
_journal_issue 37
_journal_name_full 'RSC Advances'
_journal_page_first 16300
_journal_paper_doi 10.1039/c3ra40557e
_journal_volume 3
_journal_year 2013
_chemical_absolute_configuration unk
_chemical_formula_sum 'C13 H18 O6'
_chemical_formula_weight 270.27
_space_group_IT_number 5
_space_group_name_Hall 'C 2y'
_space_group_name_H-M_alt 'C 1 2 1'
_symmetry_cell_setting monoclinic
_symmetry_space_group_name_H-M 'C 1 2 1'
_atom_sites_solution_hydrogens geom
_atom_sites_solution_primary direct
_atom_sites_solution_secondary difmap
_audit_creation_method SHELXL-97
_cell_angle_alpha 90.00
_cell_angle_beta 96.386(7)
_cell_angle_gamma 90.00
_cell_formula_units_Z 4
_cell_length_a 14.7073(10)
_cell_length_b 12.5151(10)
_cell_length_c 7.3471(6)
_cell_measurement_reflns_used 3633
_cell_measurement_temperature 293(2)
_cell_measurement_theta_max 67.5186
_cell_measurement_theta_min 4.6477
_cell_volume 1343.94(18)
_computing_cell_refinement 'CrysAlis PRO (Agilent, 2011)'
_computing_data_collection 'CrysAlis PRO (Agilent, 2011)'
_computing_data_reduction 'XPREP in SHELXTL (Sheldrick, 2008)'
_computing_molecular_graphics 'XP in SHELXTL (Sheldrick, 2008)'
_computing_publication_material 'SHELXTL (Sheldrick, 2008)'
_computing_structure_refinement 'SHELX97 (Sheldrick, 2008)'
_computing_structure_solution 'SHELX97 (Sheldrick, 2008)'
_diffrn_ambient_temperature 293(2)
_diffrn_measured_fraction_theta_full 0.977
_diffrn_measured_fraction_theta_max 0.977
_diffrn_measurement_device_type 'Oxford Diffraction Xcalibur, Sapphire3, Gemini Ultra CCD'
_diffrn_measurement_method '\w scans'
_diffrn_radiation_monochromator graphite
_diffrn_radiation_source 'fine-focus sealed tube'
_diffrn_radiation_type CuK\a
_diffrn_radiation_wavelength 1.54184
_diffrn_reflns_av_R_equivalents 0.0903
_diffrn_reflns_av_sigmaI/netI 0.0522
_diffrn_reflns_limit_h_max 17
_diffrn_reflns_limit_h_min -17
_diffrn_reflns_limit_k_max 14
_diffrn_reflns_limit_k_min -14
_diffrn_reflns_limit_l_max 8
_diffrn_reflns_limit_l_min -8
_diffrn_reflns_number 12877
_diffrn_reflns_theta_full 67.63
_diffrn_reflns_theta_max 67.63
_diffrn_reflns_theta_min 4.65
_exptl_absorpt_coefficient_mu 0.894
_exptl_absorpt_correction_T_max 0.9567
_exptl_absorpt_correction_T_min 0.8414
_exptl_absorpt_correction_type multi-scan
_exptl_crystal_colour yellow
_exptl_crystal_density_diffrn 1.336
_exptl_crystal_density_method 'not measured'
_exptl_crystal_description block
_exptl_crystal_F_000 576
_exptl_crystal_size_max 0.20
_exptl_crystal_size_mid 0.15
_exptl_crystal_size_min 0.05
_refine_diff_density_max 0.199
_refine_diff_density_min -0.210
_refine_diff_density_rms 0.053
_refine_ls_abs_structure_details 'Flack H D (1983), Acta Cryst. A39, 876-881'
_refine_ls_abs_structure_Flack 0.3(3)
_refine_ls_extinction_coef 0.0029(4)
_refine_ls_extinction_expression Fc^*^=kFc[1+0.001xFc^2^\l^3^/sin(2\q)]^-1/4^
_refine_ls_extinction_method SHELXL
_refine_ls_goodness_of_fit_ref 1.022
_refine_ls_hydrogen_treatment constr
_refine_ls_matrix_type full
_refine_ls_number_parameters 177
_refine_ls_number_reflns 2366
_refine_ls_number_restraints 1
_refine_ls_restrained_S_all 1.022
_refine_ls_R_factor_all 0.0558
_refine_ls_R_factor_gt 0.0435
_refine_ls_shift/su_max 0.000
_refine_ls_shift/su_mean 0.000
_refine_ls_structure_factor_coef Fsqd
_refine_ls_weighting_details 'calc w=1/[\s^2^(Fo^2^)+(0.0617P)^2^+0.0000P] where P=(Fo^2^+2Fc^2^)/3'
_refine_ls_weighting_scheme calc
_refine_ls_wR_factor_gt 0.1026
_refine_ls_wR_factor_ref 0.1107
_reflns_number_gt 2003
_reflns_number_total 2366
_reflns_threshold_expression >2sigma(I)
_cod_data_source_file c3ra40557e.txt
_cod_data_source_block oleonin
_cod_original_sg_symbol_H-M 'C 2'
_cod_database_code 7238971

loop_
_symmetry_equiv_pos_as_xyz
'x, y, z'
'-x, y, -z'
'x+1/2, y+1/2, z'
'-x+1/2, y+1/2, -z'

loop_
_atom_site_label
_atom_site_type_symbol
_atom_site_fract_x
_atom_site_fract_y
_atom_site_fract_z
_atom_site_U_iso_or_equiv
_atom_site_adp_type
_atom_site_occupancy
_atom_site_symmetry_multiplicity
_atom_site_calc_flag
_atom_site_refinement_flags
O1 O 0.83425(12) 0.99829(14) 0.8627(2) 0.0300(4) Uani 1 1 d .
O2 O 0.97053(12) 0.98035(14) 0.7339(2) 0.0335(5) Uani 1 1 d .
O3 O 1.06892(13) 0.68025(17) 0.7877(3) 0.0467(6) Uani 1 1 d .
O4 O 0.93343(14) 0.60343(16) 0.6907(3) 0.0423(5) Uani 1 1 d .
O5 O 0.65176(12) 0.73676(16) 0.5392(3) 0.0378(5) Uani 1 1 d .
O6 O 0.62545(12) 0.80445(18) 0.8097(2) 0.0402(5) Uani 1 1 d .
C1 C 0.87295(16) 1.0006(2) 0.6951(3) 0.0286(6) Uani 1 1 d .
H1 H 0.8637 1.0717 0.6401 0.034 Uiso 1 1 calc R
C3 C 0.99546(19) 0.8770(2) 0.7492(4) 0.0333(6) Uani 1 1 d .
H3 H 1.0558 0.8630 0.7951 0.040 Uiso 1 1 calc R
C4 C 0.94238(17) 0.7930(2) 0.7054(3) 0.0302(6) Uani 1 1 d .
C5 C 0.84313(16) 0.8045(2) 0.6265(3) 0.0276(6) Uani 1 1 d .
H5 H 0.8324 0.7587 0.5180 0.033 Uiso 1 1 calc R
C6 C 0.77919(16) 0.7680(2) 0.7672(4) 0.0287(6) Uani 1 1 d .
H6A H 0.7962 0.6964 0.8085 0.034 Uiso 1 1 calc R
H6B H 0.7872 0.8150 0.8728 0.034 Uiso 1 1 calc R
C7 C 0.68025(17) 0.7685(2) 0.6896(4) 0.0287(6) Uani 1 1 d .
C8 C 0.77922(18) 0.9538(2) 0.4137(3) 0.0313(6) Uani 1 1 d .
H8 H 0.7751 1.0276 0.4000 0.038 Uiso 1 1 calc R
C9 C 0.82730(17) 0.9194(2) 0.5673(3) 0.0283(6) Uani 1 1 d .
C10 C 0.73117(19) 0.8893(2) 0.2608(4) 0.0378(7) Uani 1 1 d .
H10A H 0.7461 0.8151 0.2795 0.057 Uiso 1 1 calc R
H10B H 0.7503 0.9125 0.1465 0.057 Uiso 1 1 calc R
H10C H 0.6663 0.8988 0.2583 0.057 Uiso 1 1 calc R
C11 C 0.97822(18) 0.6835(2) 0.7261(4) 0.0345(7) Uani 1 1 d .
C12 C 0.52835(19) 0.7993(4) 0.7465(4) 0.0574(10) Uani 1 1 d .
H12A H 0.5123 0.8570 0.6631 0.086 Uiso 1 1 calc R
H12B H 0.4937 0.8049 0.8494 0.086 Uiso 1 1 calc R
H12C H 0.5149 0.7324 0.6852 0.086 Uiso 1 1 calc R
C13 C 0.8594(2) 1.0885(2) 0.9759(4) 0.0346(6) Uani 1 1 d .
H13A H 0.9242 1.0877 1.0109 0.052 Uiso 1 1 calc R
H13B H 0.8280 1.0856 1.0835 0.052 Uiso 1 1 calc R
H13C H 0.8428 1.1529 0.9093 0.052 Uiso 1 1 calc R
C14 C 1.1084(2) 0.5744(3) 0.8001(6) 0.0568(9) Uani 1 1 d .
H14A H 1.0797 0.5330 0.8877 0.085 Uiso 1 1 calc R
H14B H 1.1728 0.5795 0.8383 0.085 Uiso 1 1 calc R
H14C H 1.0989 0.5403 0.6824 0.085 Uiso 1 1 calc R

loop_
_atom_site_aniso_label
_atom_site_aniso_U_11
_atom_site_aniso_U_22
_atom_site_aniso_U_33
_atom_site_aniso_U_23
_atom_site_aniso_U_13
_atom_site_aniso_U_12
O1 0.0345(9) 0.0271(10) 0.0287(9) -0.0046(8) 0.0047(7) -0.0008(7)
O2 0.0306(10) 0.0332(11) 0.0365(10) -0.0034(9) 0.0028(8) -0.0033(8)
O3 0.0318(11) 0.0477(13) 0.0591(14) 0.0005(11) -0.0016(10) 0.0117(9)
O4 0.0425(12) 0.0298(12) 0.0542(13) 0.0013(10) 0.0039(10) 0.0035(9)
O5 0.0338(9) 0.0387(11) 0.0397(11) -0.0077(9) -0.0012(8) -0.0021(8)
O6 0.0297(10) 0.0583(13) 0.0330(10) 0.0041(10) 0.0051(8) 0.0097(9)
C1 0.0286(13) 0.0288(14) 0.0282(13) 0.0004(12) 0.0022(10) -0.0022(10)
C3 0.0308(14) 0.0379(16) 0.0317(14) -0.0010(12) 0.0056(11) -0.0001(12)
C4 0.0269(12) 0.0320(15) 0.0318(13) 0.0031(11) 0.0028(10) 0.0022(11)
C5 0.0254(12) 0.0282(14) 0.0282(12) -0.0009(11) -0.0018(10) 0.0001(10)
C6 0.0262(12) 0.0281(14) 0.0310(13) 0.0015(11) -0.0008(10) -0.0013(10)
C7 0.0274(12) 0.0221(14) 0.0365(15) 0.0031(11) 0.0036(11) -0.0010(10)
C8 0.0357(14) 0.0284(14) 0.0298(14) 0.0027(11) 0.0040(11) 0.0015(11)
C9 0.0299(13) 0.0274(14) 0.0276(13) -0.0032(11) 0.0036(11) -0.0006(10)
C10 0.0416(16) 0.0371(16) 0.0335(15) 0.0038(13) -0.0018(12) -0.0028(14)
C11 0.0262(13) 0.0406(18) 0.0363(15) 0.0022(13) 0.0010(11) 0.0053(12)
C12 0.0236(14) 0.109(3) 0.0391(16) 0.011(2) 0.0020(12) 0.0128(18)
C13 0.0385(14) 0.0274(14) 0.0376(16) -0.0083(12) 0.0030(12) 0.0018(11)
C14 0.0481(19) 0.055(2) 0.066(2) 0.0046(17) 0.0004(16) 0.0268(16)

loop_
_atom_type_symbol
_atom_type_description
_atom_type_scat_dispersion_real
_atom_type_scat_dispersion_imag
_atom_type_scat_source
C C 0.0181 0.0091 'International Tables Vol C Tables 4.2.6.8 and 6.1.1.4'
H H 0.0000 0.0000 'International Tables Vol C Tables 4.2.6.8 and 6.1.1.4'
O O 0.0492 0.0322 'International Tables Vol C Tables 4.2.6.8 and 6.1.1.4'

loop_
_geom_angle_atom_site_label_1
_geom_angle_atom_site_label_2
_geom_angle_atom_site_label_3
_geom_angle
C1 O1 C13 112.8(2)
C3 O2 C1 116.0(2)
C11 O3 C14 114.8(3)
C7 O6 C12 114.7(2)
O1 C1 O2 108.05(18)
O1 C1 C9 109.7(2)
O2 C1 C9 111.7(2)
O1 C1 H1 109.1
O2 C1 H1 109.1
C9 C1 H1 109.1
C4 C3 O2 126.4(2)
C4 C3 H3 116.8
O2 C3 H3 116.8
C3 C4 C11 121.2(2)
C3 C4 C5 122.2(3)
C11 C4 C5 116.5(2)
C9 C5 C4 108.1(2)
C9 C5 C6 112.8(2)
C4 C5 C6 110.4(2)
C9 C5 H5 108.5
C4 C5 H5 108.5
C6 C5 H5 108.5
C7 C6 C5 112.4(2)
C7 C6 H6A 109.1
C5 C6 H6A 109.1
C7 C6 H6B 109.1
C5 C6 H6B 109.1
H6A C6 H6B 107.9
O5 C7 O6 122.8(2)
O5 C7 C6 124.8(2)
O6 C7 C6 112.3(2)
C9 C8 C10 128.5(3)
C9 C8 H8 115.8
C10 C8 H8 115.8
C8 C9 C1 118.1(2)
C8 C9 C5 126.9(2)
C1 C9 C5 115.0(2)
C8 C10 H10A 109.5
C8 C10 H10B 109.5
H10A C10 H10B 109.5
C8 C10 H10C 109.5
H10A C10 H10C 109.5
H10B C10 H10C 109.5
O4 C11 O3 122.5(3)
O4 C11 C4 124.7(2)
O3 C11 C4 112.9(2)
O6 C12 H12A 109.5
O6 C12 H12B 109.5
H12A C12 H12B 109.5
O6 C12 H12C 109.5
H12A C12 H12C 109.5
H12B C12 H12C 109.5
O1 C13 H13A 109.5
O1 C13 H13B 109.5
H13A C13 H13B 109.5
O1 C13 H13C 109.5
H13A C13 H13C 109.5
H13B C13 H13C 109.5
O3 C14 H14A 109.5
O3 C14 H14B 109.5
H14A C14 H14B 109.5
O3 C14 H14C 109.5
H14A C14 H14C 109.5
H14B C14 H14C 109.5

loop_
_geom_bond_atom_site_label_1
_geom_bond_atom_site_label_2
_geom_bond_distance
O1 C1 1.413(3)
O1 C13 1.427(3)
O2 C3 1.346(4)
O2 C1 1.454(3)
O3 C11 1.361(3)
O3 C14 1.445(4)
O4 C11 1.211(4)
O5 C7 1.204(3)
O6 C7 1.337(3)
O6 C12 1.453(3)
C1 C9 1.492(4)
C1 H1 0.9800
C3 C4 1.327(4)
C3 H3 0.9300
C4 C11 1.471(4)
C4 C5 1.516(3)
C5 C9 1.513(4)
C5 C6 1.542(4)
C5 H5 0.9800
C6 C7 1.503(3)
C6 H6A 0.9700
C6 H6B 0.9700
C8 C9 1.335(4)
C8 C10 1.496(4)
C8 H8 0.9300
C10 H10A 0.9600
C10 H10B 0.9600
C10 H10C 0.9600
C12 H12A 0.9600
C12 H12B 0.9600
C12 H12C 0.9600
C13 H13A 0.9600
C13 H13B 0.9600
C13 H13C 0.9600
C14 H14A 0.9600
C14 H14B 0.9600
C14 H14C 0.9600

loop_
_geom_torsion_atom_site_label_1
_geom_torsion_atom_site_label_2
_geom_torsion_atom_site_label_3
_geom_torsion_atom_site_label_4
_geom_torsion
C13 O1 C1 O2 71.2(3)
C13 O1 C1 C9 -166.8(2)
C3 O2 C1 O1 83.5(2)
C3 O2 C1 C9 -37.2(3)
C1 O2 C3 C4 11.1(4)
O2 C3 C4 C11 179.1(3)
O2 C3 C4 C5 1.0(4)
C3 C4 C5 C9 13.8(3)
C11 C4 C5 C9 -164.4(2)
C3 C4 C5 C6 -110.1(3)
C11 C4 C5 C6 71.7(3)
C9 C5 C6 C7 64.1(3)
C4 C5 C6 C7 -174.8(2)
C12 O6 C7 O5 1.8(4)
C12 O6 C7 C6 -175.7(3)
C5 C6 C7 O5 42.6(3)
C5 C6 C7 O6 -140.0(2)
C10 C8 C9 C1 176.9(3)
C10 C8 C9 C5 -1.5(5)
O1 C1 C9 C8 115.5(3)
O2 C1 C9 C8 -124.7(2)
O1 C1 C9 C5 -65.9(3)
O2 C1 C9 C5 53.9(3)
C4 C5 C9 C8 137.9(3)
C6 C5 C9 C8 -99.7(3)
C4 C5 C9 C1 -40.6(3)
C6 C5 C9 C1 81.8(3)
C14 O3 C11 O4 2.5(4)
C14 O3 C11 C4 -176.6(3)
C3 C4 C11 O4 179.1(3)
C5 C4 C11 O4 -2.6(4)
C3 C4 C11 O3 -1.8(4)
C5 C4 C11 O3 176.4(2)
